data_4112734
loop_
_publ_author_name
'Malcolm H. Chisholm'
'Robin J. H. Clark'
'Judith Gallucci'
'Christopher M. Hadad'
'Nathan J. Patmore'

_publ_section_title
;
 Electronically-Coupled Tungsten-Tungsten Quadruple Bonds: Comparisons of
 Electron Delocalization in 3,6-Dioxypyridazine and Oxalate-Bridged
 Compounds
;
_journal_name_full 'Journal of the American Chemical Society'
_journal_page_first 8303
_journal_page_last 8313
_journal_paper_doi 10.1021/ja048768x
_journal_volume 126
_journal_year 2004
_chemical_formula_sum 'C77 H94 N2 O14 P2 W4'
_chemical_formula_weight 2068.88
_chemical_name_systematic
;
 ?
;
_space_group_IT_number 4
_symmetry_cell_setting monoclinic
_symmetry_space_group_name_Hall 'P 2yb'
_symmetry_space_group_name_H-M 'P 1 21 1'
_atom_sites_solution_hydrogens geom
_atom_sites_solution_primary direct
_atom_sites_solution_secondary difmap
_audit_creation_method SHELXL-97
_cell_angle_alpha 90.00
_cell_angle_beta 107.295(2)
_cell_angle_gamma 90.00
_cell_formula_units_Z 2
_cell_length_a 11.790(1)
_cell_length_b 17.993(1)
_cell_length_c 19.885(1)
_cell_measurement_reflns_used 25
_cell_measurement_temperature 200(2)
_cell_measurement_theta_max 18
_cell_measurement_theta_min 12
_cell_volume 4027.6(5)
_computing_cell_refinement 'DENZO (Otwinowski & Minor, 1997)'
_computing_data_collection 'COLLECT (Nonius, 1999)'
_computing_data_reduction 'DENZO (Otwinowski & Minor, 1997)'
_computing_molecular_graphics 'ORTEX (P.McArdle, 1995)'
_computing_publication_material 'SHELXL-97/2 (Sheldrick,1997)'
_computing_structure_refinement 'SHELXL-97 (Sheldrick, 1997)'
_computing_structure_solution 'SHELXS-97 (Sheldrick, 1997)'
_diffrn_ambient_temperature 200(2)
_diffrn_measured_fraction_theta_full 0.999
_diffrn_measured_fraction_theta_max 0.999
_diffrn_measurement_device_type 'Nonius Kappa CCD'
_diffrn_measurement_method 'phi and omega scans'
_diffrn_radiation_monochromator graphite
_diffrn_radiation_source 'fine-focus sealed tube'
_diffrn_radiation_type MoK\a
_diffrn_radiation_wavelength 0.71073
_diffrn_reflns_av_R_equivalents 0.062
_diffrn_reflns_limit_h_max 15
_diffrn_reflns_limit_h_min -15
_diffrn_reflns_limit_k_max 23
_diffrn_reflns_limit_k_min -23
_diffrn_reflns_limit_l_max 25
_diffrn_reflns_limit_l_min -25
_diffrn_reflns_number 69012
_diffrn_reflns_theta_full 27.50
_diffrn_reflns_theta_max 27.50
_diffrn_reflns_theta_min 2.13
_exptl_absorpt_coefficient_mu 5.793
_exptl_absorpt_correction_type empirical
_exptl_crystal_colour Blue
_exptl_crystal_density_diffrn 1.706
_exptl_crystal_description 'triangular plate'
_exptl_crystal_F_000 2016
_exptl_crystal_size_max 0.35
_exptl_crystal_size_mid 0.23
_exptl_crystal_size_min 0.04
_refine_diff_density_max 1.316
_refine_diff_density_min -0.725
_refine_diff_density_rms 0.104
_refine_ls_abs_structure_details 'Flack H D (1983), Acta Cryst. A39, 876-881'
_refine_ls_abs_structure_Flack 0.016(5)
_refine_ls_extinction_method none
_refine_ls_goodness_of_fit_ref 1.033
_refine_ls_hydrogen_treatment constr
_refine_ls_matrix_type full
_refine_ls_number_parameters 892
_refine_ls_number_reflns 18469
_refine_ls_number_restraints 1
_refine_ls_restrained_S_all 1.033
_refine_ls_R_factor_all 0.0355
_refine_ls_R_factor_gt 0.0286
_refine_ls_shift/su_max 0.002
_refine_ls_shift/su_mean 0.000
_refine_ls_structure_factor_coef Fsqd
_refine_ls_weighting_details 'calc w=1/[\s^2^(Fo^2^)+(0.0344P)^2^+0.0000P] where P=(Fo^2^+2Fc^2^)/3'
_refine_ls_weighting_scheme calc
_refine_ls_wR_factor_gt 0.0592
_refine_ls_wR_factor_ref 0.0614
_reflns_number_gt 16792
_reflns_number_total 18469
_reflns_threshold_expression >2sigma(I)
_cod_data_source_file ja048768xsi20040303_023854.cif
_cod_data_source_block I(PPh3)2
_cod_original_cell_volume 4027.6(4)
_cod_database_code 4112734

loop_
_symmetry_equiv_pos_as_xyz
'x, y, z'
'-x, y+1/2, -z'

loop_
_atom_site_label
_atom_site_type_symbol
_atom_site_fract_x
_atom_site_fract_y
_atom_site_fract_z
_atom_site_U_iso_or_equiv
_atom_site_adp_type
_atom_site_occupancy
_atom_site_symmetry_multiplicity
_atom_site_calc_flag
_atom_site_refinement_flags
C1 C -0.1238(4) 0.4922(3) 0.8168(3) 0.0271(11) Uani 1 1 d .
C2 C -0.1678(5) 0.4291(3) 0.8426(3) 0.0379(13) Uani 1 1 d .
H2 H -0.2392 0.4311 0.8535 0.045 Uiso 1 1 calc R
C3 C -0.1041(5) 0.3656(3) 0.8512(3) 0.0374(13) Uani 1 1 d .
H3 H -0.1303 0.3240 0.8701 0.045 Uiso 1 1 calc R
C4 C 0.0011(4) 0.3616(3) 0.8320(3) 0.0288(11) Uani 1 1 d .
C5 C 0.0658(4) 0.7411(3) 0.7344(3) 0.0343(12) Uani 1 1 d .
C6 C 0.1138(5) 0.8136(3) 0.7150(4) 0.0438(15) Uani 1 1 d .
C7 C 0.1579(8) 0.8617(5) 0.7816(4) 0.086(3) Uani 1 1 d .
H7A H 0.1878 0.9079 0.7699 0.128 Uiso 1 1 calc R
H7B H 0.2200 0.8359 0.8160 0.128 Uiso 1 1 calc R
H7C H 0.0932 0.8711 0.8006 0.128 Uiso 1 1 calc R
C8 C 0.2146(5) 0.7983(4) 0.6836(4) 0.067(2) Uani 1 1 d .
H8A H 0.2442 0.8445 0.6715 0.101 Uiso 1 1 calc R
H8B H 0.1856 0.7683 0.6421 0.101 Uiso 1 1 calc R
H8C H 0.2773 0.7724 0.7175 0.101 Uiso 1 1 calc R
C9 C 0.0178(6) 0.8552(4) 0.6620(4) 0.065(2) Uani 1 1 d .
H9A H 0.0493 0.9011 0.6506 0.098 Uiso 1 1 calc R
H9B H -0.0461 0.8655 0.6813 0.098 Uiso 1 1 calc R
H9C H -0.0112 0.8257 0.6202 0.098 Uiso 1 1 calc R
C10 C 0.0882(4) 0.6524(3) 0.9068(3) 0.0330(11) Uani 1 1 d .
C11 C 0.1553(5) 0.6809(3) 0.9803(3) 0.0396(13) Uani 1 1 d .
C12 C 0.1660(6) 0.7651(4) 0.9743(4) 0.0571(17) Uani 1 1 d .
H12A H 0.0882 0.7865 0.9562 0.086 Uiso 1 1 calc R
H12B H 0.2118 0.7762 0.9429 0.086 Uiso 1 1 calc R
H12C H 0.2048 0.7856 1.0199 0.086 Uiso 1 1 calc R
C13 C 0.2760(6) 0.6438(4) 1.0084(3) 0.0598(18) Uani 1 1 d .
H13A H 0.3159 0.6629 1.0544 0.090 Uiso 1 1 calc R
H13B H 0.3227 0.6541 0.9773 0.090 Uiso 1 1 calc R
H13C H 0.2657 0.5911 1.0111 0.090 Uiso 1 1 calc R
C14 C 0.0792(6) 0.6649(4) 1.0294(3) 0.0557(17) Uani 1 1 d .
H14A H 0.0030 0.6882 1.0111 0.084 Uiso 1 1 calc R
H14B H 0.1183 0.6842 1.0755 0.084 Uiso 1 1 calc R
H14C H 0.0687 0.6122 1.0324 0.084 Uiso 1 1 calc R
C15 C -0.1342(5) 0.5947(3) 0.6326(3) 0.0372(12) Uani 1 1 d .
C16 C -0.1929(5) 0.5874(4) 0.5543(3) 0.0455(14) Uani 1 1 d .
C17 C -0.1045(7) 0.5562(5) 0.5179(4) 0.079(3) Uani 1 1 d .
H17A H -0.1431 0.5519 0.4682 0.119 Uiso 1 1 calc R
H17B H -0.0775 0.5081 0.5369 0.119 Uiso 1 1 calc R
H17C H -0.0378 0.5892 0.5258 0.119 Uiso 1 1 calc R
C18 C -0.2354(8) 0.6647(4) 0.5244(4) 0.070(2) Uani 1 1 d .
H18A H -0.2735 0.6609 0.4746 0.106 Uiso 1 1 calc R
H18B H -0.1685 0.6976 0.5329 0.106 Uiso 1 1 calc R
H18C H -0.2908 0.6839 0.5470 0.106 Uiso 1 1 calc R
C19 C -0.3004(7) 0.5365(4) 0.5430(4) 0.075(2) Uani 1 1 d .
H19A H -0.3395 0.5313 0.4935 0.113 Uiso 1 1 calc R
H19B H -0.3546 0.5576 0.5655 0.113 Uiso 1 1 calc R
H19C H -0.2748 0.4886 0.5630 0.113 Uiso 1 1 calc R
C20 C 0.3765(5) 0.3433(3) 0.7250(3) 0.0371(13) Uani 1 1 d .
C21 C 0.4761(5) 0.3339(4) 0.6905(4) 0.0526(17) Uani 1 1 d .
C22 C 0.5345(6) 0.4084(5) 0.6847(4) 0.070(2) Uani 1 1 d .
H22A H 0.5961 0.4011 0.6628 0.104 Uiso 1 1 calc R
H22B H 0.5683 0.4289 0.7309 0.104 Uiso 1 1 calc R
H22C H 0.4760 0.4419 0.6568 0.104 Uiso 1 1 calc R
C23 C 0.5703(6) 0.2828(5) 0.7368(5) 0.080(3) Uani 1 1 d .
H23A H 0.5354 0.2354 0.7409 0.119 Uiso 1 1 calc R
H23B H 0.6015 0.3045 0.7827 0.119 Uiso 1 1 calc R
H23C H 0.6334 0.2762 0.7160 0.119 Uiso 1 1 calc R
C24 C 0.4178(8) 0.3009(6) 0.6180(4) 0.092(3) Uani 1 1 d .
H24A H 0.3813 0.2544 0.6229 0.137 Uiso 1 1 calc R
H24B H 0.4769 0.2930 0.5943 0.137 Uiso 1 1 calc R
H24C H 0.3584 0.3346 0.5909 0.137 Uiso 1 1 calc R
C25 C 0.3613(4) 0.3907(3) 0.9004(3) 0.0284(11) Uani 1 1 d .
C26 C 0.4731(4) 0.4065(3) 0.9602(3) 0.0354(12) Uani 1 1 d .
C27 C 0.4680(6) 0.4846(4) 0.9893(3) 0.0552(17) Uani 1 1 d .
H27A H 0.5392 0.4939 1.0270 0.083 Uiso 1 1 calc R
H27B H 0.4004 0.4885 1.0066 0.083 Uiso 1 1 calc R
H27C H 0.4611 0.5204 0.9525 0.083 Uiso 1 1 calc R
C28 C 0.5748(5) 0.4014(4) 0.9275(3) 0.0534(17) Uani 1 1 d .
H28A H 0.6487 0.4111 0.9630 0.080 Uiso 1 1 calc R
H28B H 0.5631 0.4375 0.8905 0.080 Uiso 1 1 calc R
H28C H 0.5765 0.3525 0.9086 0.080 Uiso 1 1 calc R
C29 C 0.4919(6) 0.3486(4) 1.0193(4) 0.064(2) Uani 1 1 d .
H29A H 0.5632 0.3602 1.0563 0.096 Uiso 1 1 calc R
H29B H 0.4989 0.3001 1.0009 0.096 Uiso 1 1 calc R
H29C H 0.4254 0.3495 1.0378 0.096 Uiso 1 1 calc R
C30 C 0.0399(5) 0.3188(3) 0.6539(3) 0.0387(13) Uani 1 1 d .
C31 C -0.0521(6) 0.2977(4) 0.5855(3) 0.0586(18) Uani 1 1 d .
C32 C -0.0245(13) 0.3403(7) 0.5257(4) 0.170(7) Uani 1 1 d .
H32A H -0.0824 0.3281 0.4818 0.255 Uiso 1 1 calc R
H32B H 0.0532 0.3269 0.5236 0.255 Uiso 1 1 calc R
H32C H -0.0270 0.3928 0.5340 0.255 Uiso 1 1 calc R
C33 C -0.1704(7) 0.3242(7) 0.5925(6) 0.132(5) Uani 1 1 d .
H33A H -0.1870 0.2988 0.6310 0.198 Uiso 1 1 calc R
H33B H -0.2322 0.3139 0.5497 0.198 Uiso 1 1 calc R
H33C H -0.1667 0.3768 0.6013 0.198 Uiso 1 1 calc R
C34 C -0.0502(10) 0.2150(5) 0.5722(5) 0.109(4) Uani 1 1 d .
H34A H -0.0657 0.1885 0.6105 0.164 Uiso 1 1 calc R
H34B H 0.0265 0.2010 0.5687 0.164 Uiso 1 1 calc R
H34C H -0.1100 0.2029 0.5291 0.164 Uiso 1 1 calc R
C35 C -0.4229(4) 0.7016(3) 0.7955(3) 0.0271(10) Uani 1 1 d .
C36 C -0.4449(4) 0.6280(3) 0.7749(3) 0.0362(12) Uani 1 1 d .
H36 H -0.3993 0.6047 0.7501 0.043 Uiso 1 1 calc R
C37 C -0.5361(5) 0.5890(3) 0.7913(3) 0.0435(14) Uani 1 1 d .
H37 H -0.5500 0.5395 0.7779 0.052 Uiso 1 1 calc R
C38 C -0.6042(4) 0.6225(3) 0.8267(3) 0.0439(15) Uani 1 1 d .
H38 H -0.6648 0.5963 0.8372 0.053 Uiso 1 1 calc R
C39 C -0.5828(5) 0.6960(3) 0.8470(3) 0.0404(13) Uani 1 1 d .
H39 H -0.6294 0.7192 0.8712 0.048 Uiso 1 1 calc R
C40 C -0.4921(4) 0.7355(3) 0.8316(3) 0.0347(12) Uani 1 1 d .
H40 H -0.4782 0.7848 0.8456 0.042 Uiso 1 1 calc R
C41 C -0.3661(4) 0.7983(3) 0.6939(3) 0.0348(12) Uani 1 1 d .
C42 C -0.4827(5) 0.8248(4) 0.6742(4) 0.0535(17) Uani 1 1 d .
H42 H -0.5305 0.8156 0.7030 0.064 Uiso 1 1 calc R
C43 C -0.5274(6) 0.8640(5) 0.6133(4) 0.065(2) Uani 1 1 d .
H43 H -0.6044 0.8827 0.6020 0.078 Uiso 1 1 calc R
C44 C -0.4602(6) 0.8762(4) 0.5683(4) 0.0557(17) Uani 1 1 d .
H44 H -0.4921 0.9015 0.5261 0.067 Uiso 1 1 calc R
C45 C -0.3449(6) 0.8504(4) 0.5868(4) 0.065(2) Uani 1 1 d .
H45 H -0.2978 0.8602 0.5578 0.078 Uiso 1 1 calc R
C46 C -0.2985(6) 0.8101(4) 0.6485(4) 0.0586(19) Uani 1 1 d .
H46 H -0.2219 0.7909 0.6593 0.070 Uiso 1 1 calc R
C47 C -0.2494(4) 0.8186(3) 0.8434(3) 0.0344(12) Uani 1 1 d .
C48 C -0.2453(7) 0.8931(4) 0.8285(4) 0.0623(19) Uani 1 1 d .
H48 H -0.2724 0.9096 0.7821 0.075 Uiso 1 1 calc R
C49 C -0.2005(8) 0.9437(4) 0.8828(5) 0.085(3) Uani 1 1 d .
H49 H -0.1975 0.9939 0.8722 0.103 Uiso 1 1 calc R
C50 C -0.1613(6) 0.9214(4) 0.9505(4) 0.069(2) Uani 1 1 d .
H50 H -0.1320 0.9560 0.9862 0.083 Uiso 1 1 calc R
C51 C -0.1647(5) 0.8474(4) 0.9667(4) 0.0539(17) Uani 1 1 d .
H51 H -0.1389 0.8317 1.0133 0.065 Uiso 1 1 calc R
C52 C -0.2072(5) 0.7960(4) 0.9124(3) 0.0436(14) Uani 1 1 d .
H52 H -0.2070 0.7456 0.9231 0.052 Uiso 1 1 calc R
C53 C 0.2020(5) 0.1059(3) 0.8979(3) 0.0354(12) Uani 1 1 d .
C54 C 0.2814(5) 0.1450(3) 0.9525(3) 0.0425(13) Uani 1 1 d .
H54 H 0.3222 0.1857 0.9424 0.051 Uiso 1 1 calc R
C55 C 0.2996(6) 0.1236(4) 1.0215(3) 0.0520(16) Uani 1 1 d .
H55 H 0.3542 0.1492 1.0575 0.062 Uiso 1 1 calc R
C56 C 0.2379(6) 0.0650(4) 1.0377(4) 0.0534(17) Uani 1 1 d .
H56 H 0.2480 0.0522 1.0844 0.064 Uiso 1 1 calc R
C57 C 0.1600(6) 0.0249(4) 0.9833(4) 0.0531(17) Uani 1 1 d .
H57 H 0.1191 -0.0155 0.9940 0.064 Uiso 1 1 calc R
C58 C 0.1429(5) 0.0443(3) 0.9139(3) 0.0440(14) Uani 1 1 d .
H58 H 0.0921 0.0165 0.8780 0.053 Uiso 1 1 calc R
C59 C 0.2820(5) 0.0868(3) 0.7751(3) 0.0412(13) Uani 1 1 d .
C60 C 0.3568(6) 0.0324(4) 0.8134(4) 0.0531(17) Uani 1 1 d .
H60 H 0.3514 0.0184 0.8574 0.064 Uiso 1 1 calc R
C61 C 0.4406(7) -0.0016(5) 0.7864(4) 0.073(2) Uani 1 1 d .
H61 H 0.4900 -0.0383 0.8125 0.088 Uiso 1 1 calc R
C62 C 0.4507(7) 0.0183(5) 0.7229(4) 0.078(2) Uani 1 1 d .
H62 H 0.5083 -0.0035 0.7059 0.094 Uiso 1 1 calc R
C63 C 0.3743(9) 0.0715(5) 0.6833(4) 0.087(3) Uani 1 1 d .
H63 H 0.3773 0.0831 0.6383 0.104 Uiso 1 1 calc R
C64 C 0.2966(7) 0.1062(4) 0.7094(3) 0.068(2) Uani 1 1 d .
H64 H 0.2505 0.1444 0.6835 0.082 Uiso 1 1 calc R
C65 C 0.0321(5) 0.1072(3) 0.7612(3) 0.0482(16) Uani 1 1 d .
C66 C 0.0070(7) 0.0547(4) 0.7101(5) 0.083(3) Uani 1 1 d .
H66 H 0.0686 0.0320 0.6975 0.099 Uiso 1 1 calc R
C67 C -0.1105(8) 0.0343(5) 0.6762(6) 0.102(4) Uani 1 1 d .
H67 H -0.1270 -0.0008 0.6402 0.123 Uiso 1 1 calc R
C68 C -0.2012(7) 0.0660(5) 0.6958(5) 0.094(3) Uani 1 1 d .
H68 H -0.2789 0.0514 0.6735 0.113 Uiso 1 1 calc R
C69 C -0.1797(6) 0.1195(4) 0.7485(4) 0.065(2) Uani 1 1 d .
H69 H -0.2412 0.1407 0.7624 0.078 Uiso 1 1 calc R
C70 C -0.0611(5) 0.1400(4) 0.7796(3) 0.0518(16) Uani 1 1 d .
H70 H -0.0442 0.1769 0.8138 0.062 Uiso 1 1 calc R
C71 C 0.4231(9) 0.6586(8) 0.4919(10) 0.192(8) Uani 1 1 d .
H71A H 0.4321 0.6302 0.4530 0.287 Uiso 1 1 calc R
H71B H 0.5000 0.6708 0.5231 0.287 Uiso 1 1 calc R
H71C H 0.3805 0.7036 0.4746 0.287 Uiso 1 1 calc R
C72 C 0.3575(9) 0.6154(7) 0.5296(8) 0.111(4) Uani 1 1 d .
C73 C 0.3195(10) 0.5471(6) 0.5025(6) 0.094(3) Uani 1 1 d .
H73 H 0.3402 0.5279 0.4643 0.113 Uiso 1 1 calc R
C74 C 0.2467(13) 0.5066(8) 0.5351(7) 0.131(5) Uani 1 1 d .
H74 H 0.2174 0.4604 0.5171 0.158 Uiso 1 1 calc R
C75 C 0.2198(11) 0.5330(9) 0.5905(7) 0.115(4) Uani 1 1 d .
H75 H 0.1734 0.5056 0.6120 0.138 Uiso 1 1 calc R
C76 C 0.2597(12) 0.5978(10) 0.6139(7) 0.121(4) Uani 1 1 d .
H76 H 0.2388 0.6163 0.6522 0.146 Uiso 1 1 calc R
C77 C 0.3299(11) 0.6409(7) 0.5868(6) 0.109(4) Uani 1 1 d .
H77 H 0.3582 0.6865 0.6069 0.131 Uiso 1 1 calc R
N1 N -0.0218(3) 0.4898(2) 0.7994(2) 0.0222(8) Uani 1 1 d .
N2 N 0.0408(3) 0.4220(2) 0.8054(2) 0.0237(8) Uani 1 1 d .
O1 O -0.1819(3) 0.5560(2) 0.8067(2) 0.0330(8) Uani 1 1 d .
O2 O 0.0619(3) 0.30076(19) 0.83658(18) 0.0306(8) Uani 1 1 d .
O3 O -0.0192(3) 0.6736(2) 0.8803(2) 0.0355(8) Uani 1 1 d .
O4 O 0.1407(3) 0.61200(18) 0.87293(18) 0.0296(8) Uani 1 1 d .
O5 O -0.0352(3) 0.74460(19) 0.7472(2) 0.0352(9) Uani 1 1 d .
O6 O 0.1238(3) 0.6819(2) 0.7390(2) 0.0334(8) Uani 1 1 d .
O7 O -0.1908(3) 0.6292(2) 0.66949(19) 0.0351(9) Uani 1 1 d .
O8 O -0.0311(3) 0.56693(19) 0.66149(18) 0.0313(8) Uani 1 1 d .
O9 O 0.3260(3) 0.4070(2) 0.72218(18) 0.0328(8) Uani 1 1 d .
O10 O 0.3425(3) 0.2866(2) 0.7524(2) 0.0369(9) Uani 1 1 d .
O11 O 0.3110(3) 0.44245(18) 0.85977(19) 0.0288(8) Uani 1 1 d .
O12 O 0.3272(3) 0.32253(18) 0.88965(18) 0.0298(8) Uani 1 1 d .
O13 O 0.0674(3) 0.3884(2) 0.66611(19) 0.0339(8) Uani 1 1 d .
O14 O 0.0856(3) 0.2682(2) 0.69735(19) 0.0353(8) Uani 1 1 d .
P1 P -0.29808(11) 0.74686(7) 0.77548(7) 0.0284(3) Uani 1 1 d .
P2 P 0.18058(13) 0.14008(8) 0.80915(8) 0.0356(3) Uani 1 1 d .
W1 W -0.106187(17) 0.646834(11) 0.775882(11) 0.02872(5) Uani 1 1 d .
W2 W 0.050491(16) 0.584524(10) 0.768490(10) 0.02499(5) Uani 1 1 d .
W3 W 0.183943(16) 0.415500(10) 0.765311(10) 0.02534(5) Uani 1 1 d .
W4 W 0.200928(17) 0.297085(10) 0.795093(11) 0.02842(5) Uani 1 1 d .

loop_
_atom_site_aniso_label
_atom_site_aniso_U_11
_atom_site_aniso_U_22
_atom_site_aniso_U_33
_atom_site_aniso_U_23
_atom_site_aniso_U_13
_atom_site_aniso_U_12
C1 0.027(2) 0.030(3) 0.026(3) -0.001(2) 0.012(2) 0.003(2)
C2 0.035(3) 0.036(3) 0.047(3) -0.001(3) 0.019(2) -0.009(2)
C3 0.040(3) 0.026(3) 0.050(4) 0.007(3) 0.020(3) 0.002(2)
C4 0.027(2) 0.027(3) 0.029(3) 0.000(2) 0.004(2) -0.007(2)
C5 0.028(3) 0.035(3) 0.039(3) 0.006(3) 0.010(2) 0.001(2)
C6 0.038(3) 0.028(3) 0.069(4) 0.013(3) 0.023(3) -0.001(2)
C7 0.124(7) 0.047(4) 0.073(6) -0.004(4) 0.009(5) -0.024(5)
C8 0.047(3) 0.066(4) 0.095(6) 0.041(5) 0.031(4) 0.005(3)
C9 0.051(4) 0.045(4) 0.106(7) 0.033(4) 0.033(4) 0.005(3)
C10 0.039(3) 0.028(3) 0.036(3) 0.004(2) 0.018(2) -0.002(2)
C11 0.038(3) 0.047(3) 0.036(3) -0.010(3) 0.015(2) -0.008(3)
C12 0.067(4) 0.049(4) 0.061(4) -0.016(3) 0.027(4) -0.017(3)
C13 0.053(4) 0.080(5) 0.043(4) -0.007(4) 0.008(3) 0.006(4)
C14 0.058(4) 0.072(5) 0.044(4) -0.006(3) 0.026(3) -0.011(3)
C15 0.035(3) 0.035(3) 0.040(3) 0.003(3) 0.009(2) 0.004(2)
C16 0.050(3) 0.040(3) 0.040(3) 0.002(3) 0.004(3) 0.008(3)
C17 0.089(6) 0.114(7) 0.033(4) -0.012(4) 0.016(4) 0.025(5)
C18 0.101(6) 0.054(4) 0.044(4) 0.009(3) 0.001(4) 0.010(4)
C19 0.083(5) 0.064(5) 0.062(5) -0.010(4) -0.004(4) -0.022(4)
C20 0.036(3) 0.042(3) 0.040(3) -0.002(3) 0.022(3) 0.003(2)
C21 0.042(3) 0.064(4) 0.062(4) -0.007(4) 0.031(3) 0.013(3)
C22 0.055(4) 0.078(5) 0.091(6) 0.012(5) 0.045(4) 0.001(4)
C23 0.055(4) 0.079(6) 0.118(7) 0.024(5) 0.046(5) 0.028(4)
C24 0.108(7) 0.112(7) 0.075(6) -0.029(6) 0.059(5) 0.006(6)
C25 0.032(3) 0.029(3) 0.027(3) 0.000(2) 0.012(2) 0.001(2)
C26 0.031(3) 0.039(3) 0.034(3) 0.008(3) 0.007(2) -0.002(2)
C27 0.059(4) 0.049(4) 0.046(4) -0.010(3) -0.003(3) -0.001(3)
C28 0.030(3) 0.068(4) 0.059(4) 0.006(4) 0.007(3) -0.007(3)
C29 0.044(3) 0.073(5) 0.061(5) 0.023(4) -0.006(3) -0.010(3)
C30 0.046(3) 0.039(3) 0.025(3) -0.006(2) 0.002(2) 0.009(3)
C31 0.071(4) 0.045(3) 0.041(4) -0.004(3) -0.010(3) 0.005(3)
C32 0.290(17) 0.149(12) 0.027(5) 0.010(6) -0.020(7) -0.084(12)
C33 0.060(5) 0.158(12) 0.141(10) -0.028(9) -0.027(6) 0.022(6)
C34 0.158(10) 0.055(5) 0.064(6) -0.026(4) -0.043(6) 0.010(6)
C35 0.020(2) 0.032(3) 0.029(3) 0.005(2) 0.006(2) 0.0040(19)
C36 0.032(3) 0.037(3) 0.038(3) -0.003(2) 0.009(2) 0.003(2)
C37 0.038(3) 0.033(3) 0.059(4) 0.003(3) 0.013(3) -0.006(3)
C38 0.021(2) 0.058(4) 0.050(4) 0.017(3) 0.008(2) -0.002(2)
C39 0.032(3) 0.052(4) 0.041(3) 0.001(3) 0.016(2) 0.007(2)
C40 0.032(3) 0.036(3) 0.034(3) 0.000(2) 0.007(2) 0.005(2)
C41 0.038(3) 0.031(3) 0.037(3) 0.005(3) 0.014(2) 0.010(2)
C42 0.032(3) 0.073(5) 0.059(4) 0.014(4) 0.019(3) 0.014(3)
C43 0.045(4) 0.081(5) 0.069(5) 0.026(4) 0.016(4) 0.021(4)
C44 0.072(4) 0.048(4) 0.048(4) 0.017(3) 0.018(4) 0.013(3)
C45 0.073(4) 0.070(5) 0.063(5) 0.034(4) 0.036(4) 0.018(4)
C46 0.049(3) 0.067(4) 0.070(5) 0.030(4) 0.033(3) 0.023(3)
C47 0.027(2) 0.032(3) 0.044(3) 0.002(2) 0.011(2) 0.005(2)
C48 0.079(5) 0.035(3) 0.063(5) 0.003(3) 0.006(4) -0.004(3)
C49 0.109(6) 0.029(3) 0.100(7) -0.009(4) 0.003(6) -0.010(4)
C50 0.067(4) 0.059(5) 0.072(5) -0.027(4) 0.004(4) -0.006(4)
C51 0.044(3) 0.069(5) 0.046(4) -0.012(3) 0.009(3) 0.003(3)
C52 0.038(3) 0.038(3) 0.053(4) -0.006(3) 0.011(3) -0.003(3)
C53 0.041(3) 0.028(3) 0.032(3) 0.001(2) 0.004(2) 0.005(2)
C54 0.050(3) 0.034(3) 0.039(3) -0.001(3) 0.006(3) 0.001(3)
C55 0.059(4) 0.051(4) 0.040(4) -0.008(3) 0.004(3) 0.015(3)
C56 0.058(4) 0.063(4) 0.043(4) 0.007(3) 0.021(3) 0.017(3)
C57 0.050(4) 0.052(4) 0.064(5) 0.024(4) 0.026(3) 0.004(3)
C58 0.035(3) 0.042(3) 0.050(4) 0.006(3) 0.005(3) -0.001(2)
C59 0.054(3) 0.032(3) 0.036(3) -0.003(3) 0.011(3) 0.002(3)
C60 0.052(4) 0.061(4) 0.046(4) 0.009(3) 0.014(3) 0.019(3)
C61 0.078(5) 0.076(6) 0.076(6) 0.020(4) 0.039(4) 0.029(4)
C62 0.082(6) 0.091(6) 0.071(6) -0.009(5) 0.036(5) 0.019(5)
C63 0.142(8) 0.082(6) 0.049(5) 0.001(4) 0.047(5) 0.029(6)
C64 0.110(6) 0.058(5) 0.039(4) 0.005(3) 0.024(4) 0.034(4)
C65 0.043(3) 0.038(3) 0.052(4) -0.006(3) -0.004(3) 0.005(3)
C66 0.069(5) 0.053(4) 0.092(6) -0.039(4) -0.029(4) 0.021(4)
C67 0.069(5) 0.074(6) 0.128(9) -0.058(6) -0.026(5) 0.017(4)
C68 0.066(5) 0.062(5) 0.113(8) -0.012(5) -0.036(5) -0.001(4)
C69 0.047(4) 0.059(5) 0.085(6) 0.007(4) 0.012(4) -0.001(3)
C70 0.056(4) 0.045(4) 0.049(4) -0.006(3) 0.008(3) -0.014(3)
C71 0.072(7) 0.171(14) 0.34(2) 0.116(15) 0.071(11) 0.037(8)
C72 0.083(7) 0.096(8) 0.147(11) 0.042(8) 0.025(7) 0.019(6)
C73 0.123(8) 0.087(7) 0.079(7) -0.001(6) 0.039(6) 0.012(6)
C74 0.157(12) 0.139(11) 0.086(9) 0.003(8) 0.017(9) 0.039(10)
C75 0.112(9) 0.142(12) 0.099(10) 0.038(9) 0.041(8) 0.028(8)
C76 0.112(9) 0.157(13) 0.088(8) -0.012(9) 0.019(7) 0.020(9)
C77 0.118(9) 0.116(9) 0.093(8) -0.012(8) 0.032(7) 0.038(8)
N1 0.0181(18) 0.0204(19) 0.028(2) 0.0029(17) 0.0075(16) 0.0004(15)
N2 0.0239(18) 0.0224(19) 0.023(2) 0.0018(18) 0.0049(16) 0.0028(16)
O1 0.0274(17) 0.0321(18) 0.048(2) 0.0026(17) 0.0235(17) 0.0037(15)
O2 0.0340(17) 0.0191(16) 0.038(2) 0.0031(16) 0.0101(15) -0.0011(15)
O3 0.0314(19) 0.037(2) 0.040(2) -0.0062(17) 0.0140(16) 0.0027(16)
O4 0.0292(17) 0.0270(18) 0.033(2) -0.0022(15) 0.0094(15) 0.0004(14)
O5 0.0297(18) 0.0268(18) 0.055(2) 0.0099(18) 0.0212(17) 0.0060(15)
O6 0.0295(18) 0.0304(19) 0.045(2) 0.0067(17) 0.0185(17) 0.0003(15)
O7 0.0273(17) 0.039(2) 0.036(2) 0.0041(17) 0.0042(15) 0.0058(15)
O8 0.0375(19) 0.032(2) 0.0256(19) 0.0019(15) 0.0115(15) 0.0076(15)
O9 0.0333(18) 0.032(2) 0.039(2) 0.0047(18) 0.0198(16) 0.0075(16)
O10 0.0335(18) 0.034(2) 0.043(2) -0.0004(18) 0.0116(17) 0.0101(16)
O11 0.0260(16) 0.0267(17) 0.033(2) 0.0019(15) 0.0077(15) -0.0014(14)
O12 0.0311(17) 0.0268(18) 0.0288(19) 0.0008(15) 0.0046(15) 0.0005(14)
O13 0.038(2) 0.033(2) 0.029(2) 0.0029(16) 0.0075(16) 0.0063(16)
O14 0.039(2) 0.0330(19) 0.0271(19) -0.0051(17) -0.0006(16) 0.0059(16)
P1 0.0258(6) 0.0263(6) 0.0355(8) 0.0021(6) 0.0126(5) 0.0046(5)
P2 0.0452(8) 0.0236(6) 0.0336(7) -0.0010(6) 0.0047(6) 0.0032(6)
W1 0.02552(10) 0.02639(10) 0.03737(12) 0.00361(9) 0.01412(8) 0.00550(8)
W2 0.02321(9) 0.02347(10) 0.03077(11) 0.00304(9) 0.01182(8) 0.00288(7)
W3 0.02582(9) 0.02320(9) 0.02812(11) 0.00222(9) 0.00974(8) 0.00265(8)
W4 0.03000(10) 0.02213(10) 0.03183(12) 0.00032(9) 0.00721(8) 0.00304(8)

loop_
_atom_type_symbol
_atom_type_description
_atom_type_scat_dispersion_real
_atom_type_scat_dispersion_imag
_atom_type_scat_source
C C 0.0033 0.0016 'International Tables Vol C Tables 4.2.6.8 and 6.1.1.4'
H H 0.0000 0.0000 'International Tables Vol C Tables 4.2.6.8 and 6.1.1.4'
N N 0.0061 0.0033 'International Tables Vol C Tables 4.2.6.8 and 6.1.1.4'
O O 0.0106 0.0060 'International Tables Vol C Tables 4.2.6.8 and 6.1.1.4'
P P 0.1023 0.0942 'International Tables Vol C Tables 4.2.6.8 and 6.1.1.4'
W W -0.8490 6.8722 'International Tables Vol C Tables 4.2.6.8 and 6.1.1.4'

loop_
_geom_angle_atom_site_label_1
_geom_angle_atom_site_label_2
_geom_angle_atom_site_label_3
_geom_angle
O1 C1 N1 116.7(4)
O1 C1 C2 121.8(4)
N1 C1 C2 121.4(4)
C3 C2 C1 118.6(5)
C2 C3 C4 120.8(5)
O2 C4 N2 117.2(4)
O2 C4 C3 122.6(5)
N2 C4 C3 120.1(5)
O6 C5 O5 122.8(5)
O6 C5 C6 120.8(5)
O5 C5 C6 116.4(5)
C9 C6 C5 110.4(5)
C9 C6 C8 108.7(6)
C5 C6 C8 110.2(5)
C9 C6 C7 108.4(6)
C5 C6 C7 108.7(5)
C8 C6 C7 110.5(6)
O4 C10 O3 122.2(5)
O4 C10 C11 120.2(5)
O3 C10 C11 117.5(5)
C13 C11 C12 111.9(5)
C13 C11 C10 111.5(5)
C12 C11 C10 106.8(5)
C13 C11 C14 110.1(5)
C12 C11 C14 108.3(5)
C10 C11 C14 108.1(5)
O8 C15 O7 121.0(5)
O8 C15 C16 120.8(5)
O7 C15 C16 118.2(5)
C15 C16 C19 108.1(5)
C15 C16 C18 108.5(5)
C19 C16 C18 109.0(6)
C15 C16 C17 110.4(5)
C19 C16 C17 111.2(6)
C18 C16 C17 109.6(6)
O10 C20 O9 122.1(4)
O10 C20 C21 118.8(5)
O9 C20 C21 119.0(5)
C24 C21 C23 112.3(7)
C24 C21 C22 111.0(7)
C23 C21 C22 108.2(6)
C24 C21 C20 106.0(5)
C23 C21 C20 108.3(6)
C22 C21 C20 111.1(5)
O11 C25 O12 122.2(5)
O11 C25 C26 119.8(4)
O12 C25 C26 117.7(4)
C25 C26 C28 105.4(4)
C25 C26 C27 110.3(5)
C28 C26 C27 109.9(5)
C25 C26 C29 111.5(5)
C28 C26 C29 109.4(5)
C27 C26 C29 110.2(5)
O14 C30 O13 122.5(5)
O14 C30 C31 118.7(5)
O13 C30 C31 118.8(5)
C34 C31 C30 111.1(6)
C34 C31 C33 112.8(8)
C30 C31 C33 105.7(6)
C34 C31 C32 109.8(8)
C30 C31 C32 108.1(7)
C33 C31 C32 109.1(9)
C40 C35 C36 119.3(5)
C40 C35 P1 123.8(4)
C36 C35 P1 116.9(4)
C35 C36 C37 119.9(5)
C38 C37 C36 120.7(6)
C37 C38 C39 119.5(5)
C38 C39 C40 120.5(5)
C35 C40 C39 120.1(5)
C46 C41 C42 118.4(5)
C46 C41 P1 117.9(4)
C42 C41 P1 123.7(4)
C43 C42 C41 120.8(6)
C42 C43 C44 120.9(6)
C43 C44 C45 119.0(6)
C44 C45 C46 120.7(6)
C41 C46 C45 120.1(6)
C52 C47 C48 118.5(6)
C52 C47 P1 117.9(4)
C48 C47 P1 123.4(5)
C47 C48 C49 120.0(7)
C50 C49 C48 121.2(7)
C49 C50 C51 119.8(7)
C50 C51 C52 119.4(7)
C47 C52 C51 121.0(6)
C54 C53 C58 119.2(5)
C54 C53 P2 117.0(4)
C58 C53 P2 123.8(4)
C55 C54 C53 120.2(6)
C56 C55 C54 120.7(6)
C55 C56 C57 119.3(6)
C58 C57 C56 120.7(6)
C57 C58 C53 119.7(6)
C60 C59 C64 116.8(6)
C60 C59 P2 123.5(5)
C64 C59 P2 119.3(5)
C59 C60 C61 120.4(7)
C62 C61 C60 120.8(7)
C61 C62 C63 119.4(8)
C64 C63 C62 120.4(7)
C63 C64 C59 122.1(7)
C66 C65 C70 118.7(6)
C66 C65 P2 125.3(6)
C70 C65 P2 115.9(5)
C65 C66 C67 120.6(8)
C68 C67 C66 119.9(8)
C67 C68 C69 121.5(7)
C68 C69 C70 116.7(7)
C65 C70 C69 122.5(6)
C77 C72 C73 120.4(12)
C77 C72 C71 123.4(15)
C73 C72 C71 116.2(14)
C72 C73 C74 117.0(11)
C75 C74 C73 121.6(14)
C76 C75 C74 118.2(15)
C75 C76 C77 125.0(14)
C72 C77 C76 117.8(13)
C1 N1 N2 119.3(4)
C1 N1 W2 121.7(3)
N2 N1 W2 118.9(3)
C4 N2 N1 119.7(4)
C4 N2 W3 121.4(3)
N1 N2 W3 118.7(3)
C1 O1 W1 119.3(3)
C4 O2 W4 119.5(3)
C10 O3 W1 118.5(3)
C10 O4 W2 118.5(3)
C5 O5 W1 118.6(3)
C5 O6 W2 117.7(3)
C15 O7 W1 118.7(3)
C15 O8 W2 119.2(3)
C20 O9 W3 117.6(3)
C20 O10 W4 119.4(3)
C25 O11 W3 118.8(3)
C25 O12 W4 117.7(3)
C30 O13 W3 117.2(3)
C30 O14 W4 119.1(3)
C35 P1 C47 104.5(2)
C35 P1 C41 104.5(2)
C47 P1 C41 104.8(3)
C35 P1 W1 113.73(16)
C47 P1 W1 111.32(16)
C41 P1 W1 116.94(17)
C59 P2 C53 105.5(3)
C59 P2 C65 105.7(3)
C53 P2 C65 103.5(3)
C59 P2 W4 113.7(2)
C53 P2 W4 116.05(18)
C65 P2 W4 111.4(2)
O1 W1 O7 93.60(15)
O1 W1 O3 90.90(15)
O7 W1 O3 175.22(15)
O1 W1 O5 176.23(13)
O7 W1 O5 87.74(15)
O3 W1 O5 87.67(15)
O1 W1 W2 93.60(9)
O7 W1 W2 90.72(10)
O3 W1 W2 90.57(9)
O5 W1 W2 89.90(9)
O1 W1 P1 95.02(9)
O7 W1 P1 87.36(10)
O3 W1 P1 90.68(10)
O5 W1 P1 81.51(9)
W2 W1 P1 171.27(3)
N1 W2 O8 94.14(15)
N1 W2 O4 91.85(14)
O8 W2 O4 174.01(13)
N1 W2 O6 178.81(15)
O8 W2 O6 86.86(14)
O4 W2 O6 87.16(14)
N1 W2 W1 88.39(10)
O8 W2 W1 90.23(9)
O4 W2 W1 90.13(9)
O6 W2 W1 90.97(9)
N2 W3 O11 95.15(14)
N2 W3 O13 89.68(14)
O11 W3 O13 175.15(14)
N2 W3 O9 178.29(15)
O11 W3 O9 86.45(14)
O13 W3 O9 88.72(14)
N2 W3 W4 88.30(11)
O11 W3 W4 89.96(9)
O13 W3 W4 90.58(10)
O9 W3 W4 91.11(10)
O2 W4 O12 94.16(13)
O2 W4 O14 90.29(14)
O12 W4 O14 175.29(14)
O2 W4 O10 176.67(15)
O12 W4 O10 86.79(14)
O14 W4 O10 88.68(15)
O2 W4 W3 93.29(9)
O12 W4 W3 90.78(9)
O14 W4 W3 90.51(10)
O10 W4 W3 89.88(10)
O2 W4 P2 83.78(10)
O12 W4 P2 100.85(10)
O14 W4 P2 78.07(11)
O10 W4 P2 92.90(11)
W3 W4 P2 168.17(3)

loop_
_geom_bond_atom_site_label_1
_geom_bond_atom_site_label_2
_geom_bond_distance
C1 O1 1.322(6)
C1 N1 1.348(6)
C1 C2 1.407(7)
C2 C3 1.349(7)
C3 C4 1.404(7)
C4 O2 1.297(6)
C4 N2 1.352(6)
C5 O6 1.255(6)
C5 O5 1.290(6)
C5 C6 1.517(8)
C6 C9 1.497(9)
C6 C8 1.523(8)
C6 C7 1.537(10)
C10 O4 1.270(6)
C10 O3 1.276(6)
C10 C11 1.529(8)
C11 C13 1.520(8)
C11 C12 1.529(9)
C11 C14 1.538(8)
C15 O8 1.282(6)
C15 O7 1.289(6)
C15 C16 1.510(8)
C16 C19 1.525(10)
C16 C18 1.537(9)
C16 C17 1.541(9)
C20 O10 1.276(7)
C20 O9 1.285(7)
C20 C21 1.535(7)
C21 C24 1.522(10)
C21 C23 1.523(10)
C21 C22 1.526(10)
C25 O11 1.260(6)
C25 O12 1.288(6)
C25 C26 1.516(7)
C26 C28 1.526(8)
C26 C27 1.527(9)
C26 C29 1.538(8)
C30 O14 1.261(6)
C30 O13 1.299(7)
C30 C31 1.514(8)
C31 C34 1.514(11)
C31 C33 1.519(11)
C31 C32 1.530(12)
C35 C40 1.378(7)
C35 C36 1.387(7)
C35 P1 1.827(5)
C36 C37 1.402(8)
C37 C38 1.356(8)
C38 C39 1.384(9)
C39 C40 1.392(8)
C41 C46 1.386(8)
C41 C42 1.397(7)
C41 P1 1.833(5)
C42 C43 1.365(9)
C43 C44 1.378(9)
C44 C45 1.379(9)
C45 C46 1.390(9)
C47 C52 1.376(8)
C47 C48 1.376(8)
C47 P1 1.832(6)
C48 C49 1.392(10)
C49 C50 1.348(11)
C50 C51 1.373(11)
C51 C52 1.397(9)
C53 C54 1.395(8)
C53 C58 1.396(8)
C53 P2 1.814(6)
C54 C55 1.379(8)
C55 C56 1.372(9)
C56 C57 1.394(9)
C57 C58 1.379(9)
C59 C60 1.384(8)
C59 C64 1.411(9)
C59 P2 1.813(6)
C60 C61 1.397(10)
C61 C62 1.350(11)
C62 C63 1.389(12)
C63 C64 1.336(10)
C65 C66 1.355(9)
C65 C70 1.388(9)
C65 P2 1.825(6)
C66 C67 1.398(11)
C67 C68 1.367(13)
C68 C69 1.389(12)
C69 C70 1.400(9)
C71 C72 1.453(16)
C72 C77 1.353(15)
C72 C73 1.363(15)
C73 C74 1.421(17)
C74 C75 1.322(16)
C75 C76 1.291(17)
C76 C77 1.357(17)
N1 N2 1.412(5)
N1 W2 2.079(4)
N2 W3 2.074(4)
O1 W1 2.041(3)
O2 W4 2.044(3)
O3 W1 2.080(4)
O4 W2 2.092(3)
O5 W1 2.099(3)
O6 W2 2.112(3)
O7 W1 2.078(4)
O8 W2 2.082(3)
O9 W3 2.102(3)
O10 W4 2.095(3)
O11 W3 2.082(3)
O12 W4 2.073(3)
O13 W3 2.099(4)
O14 W4 2.080(3)
P1 W1 2.8892(12)
P2 W4 2.8559(14)
W1 W2 2.2028(3)
W3 W4 2.2046(3)
